data_4026363
loop_
_publ_author_name
'Tillmann Kleine'
'Roland Fr\"ohlich'
'Birgit Wibbeling'
'Ernst-Ulrich W\"urthwein'

_publ_section_title
;
 Cyclization Reactions of 3,4-Diazaheptatrienyl Metal Compounds. Pyridines
 from an Anionic Analogue of the Fischer Indole Synthesis: Experiment and
 Theory
;
_journal_name_full 'Journal of Organic Chemistry'
_journal_page_first 4591
_journal_page_last 4599
_journal_paper_doi 10.1021/jo200487v
_journal_volume 76
_journal_year 2011
_chemical_formula_sum 'C20 H17 N O'
_chemical_formula_weight 287.35
_chemical_name_systematic
; 
 ? 
;
_space_group_IT_number 14
_symmetry_cell_setting monoclinic
_symmetry_space_group_name_Hall '-P 2ybc'
_symmetry_space_group_name_H-M 'P 1 21/c 1'
_atom_sites_solution_hydrogens geom
_atom_sites_solution_primary direct
_atom_sites_solution_secondary difmap
_audit_creation_method SHELXL-97
_cell_angle_alpha 90.00
_cell_angle_beta 108.701(1)
_cell_angle_gamma 90.00
_cell_formula_units_Z 4
_cell_length_a 9.1095(2)
_cell_length_b 12.3586(3)
_cell_length_c 13.9132(3)
_cell_measurement_reflns_used 2814
_cell_measurement_temperature 223(2)
_cell_measurement_theta_max 27.88
_cell_measurement_theta_min 4.08
_cell_volume 1483.66(6)
_computing_cell_refinement 'Collect (Nonius B.V., 1998)'
_computing_data_collection 'Collect (Nonius B.V., 1998)'
_computing_data_reduction 'Denzo-SMN (Otwinowski & Minor, 1997)'
_computing_molecular_graphics 'XP (BrukerAXS, 2000)'
_computing_publication_material 'SHELXL-97 (Sheldrick, 1997'
_computing_structure_refinement 'SHELXL-97 (Sheldrick, 1997)'
_computing_structure_solution 'SHELXS-97 (Sheldrick, 1990)'
_diffrn_ambient_temperature 223(2)
_diffrn_measured_fraction_theta_full 0.970
_diffrn_measured_fraction_theta_max 0.970
_diffrn_measurement_device_type 'Nonius KappaCCD APEXII'
_diffrn_measurement_method '\w and \f scans'
_diffrn_radiation_monochromator 'Montel mirror'
_diffrn_radiation_source 'rotating anode Nonius FR591'
_diffrn_radiation_type MoK\a
_diffrn_radiation_wavelength 0.71073
_diffrn_reflns_av_R_equivalents 0.036
_diffrn_reflns_av_sigmaI/netI 0.0322
_diffrn_reflns_limit_h_max 11
_diffrn_reflns_limit_h_min -11
_diffrn_reflns_limit_k_max 16
_diffrn_reflns_limit_k_min -15
_diffrn_reflns_limit_l_max 18
_diffrn_reflns_limit_l_min -18
_diffrn_reflns_number 8488
_diffrn_reflns_theta_full 27.89
_diffrn_reflns_theta_max 27.89
_diffrn_reflns_theta_min 4.45
_exptl_absorpt_coefficient_mu 0.079
_exptl_absorpt_correction_T_max 0.9922
_exptl_absorpt_correction_T_min 0.9729
_exptl_absorpt_correction_type multi-scan
_exptl_absorpt_process_details 'Denzo (Otwinowski, Borek, Majewski & Minor, 2003)'
_exptl_crystal_colour orange
_exptl_crystal_density_diffrn 1.286
_exptl_crystal_description plate
_exptl_crystal_F_000 608
_exptl_crystal_size_max 0.35
_exptl_crystal_size_mid 0.20
_exptl_crystal_size_min 0.10
_refine_diff_density_max 0.198
_refine_diff_density_min -0.153
_refine_diff_density_rms 0.035
_refine_ls_extinction_method none
_refine_ls_goodness_of_fit_ref 1.043
_refine_ls_hydrogen_treatment constr
_refine_ls_matrix_type full
_refine_ls_number_parameters 200
_refine_ls_number_reflns 3440
_refine_ls_number_restraints 0
_refine_ls_restrained_S_all 1.043
_refine_ls_R_factor_all 0.0588
_refine_ls_R_factor_gt 0.0511
_refine_ls_shift/su_max 0.000
_refine_ls_shift/su_mean 0.000
_refine_ls_structure_factor_coef Fsqd
_refine_ls_weighting_details 'calc w=1/[\s^2^(Fo^2^)+(0.0412P)^2^+0.6762P] where P=(Fo^2^+2Fc^2^)/3'
_refine_ls_weighting_scheme calc
_refine_ls_wR_factor_gt 0.1196
_refine_ls_wR_factor_ref 0.1263
_reflns_number_gt 2984
_reflns_number_total 3440
_reflns_threshold_expression >2sigma(I)
_cod_data_source_file jo200487v_si_002.cif
_cod_data_source_block wue5380
_cod_database_code 4026363

loop_
_symmetry_equiv_pos_as_xyz
'x, y, z'
'-x, y+1/2, -z+1/2'
'-x, -y, -z'
'x, -y-1/2, z-1/2'

loop_
_atom_site_label
_atom_site_type_symbol
_atom_site_fract_x
_atom_site_fract_y
_atom_site_fract_z
_atom_site_U_iso_or_equiv
_atom_site_adp_type
_atom_site_occupancy
_atom_site_symmetry_multiplicity
_atom_site_calc_flag
_atom_site_refinement_flags
N1 N -0.37160(15) 0.27572(10) -0.53178(9) 0.0389(3) Uani 1 1 d .
C2 C -0.33677(19) 0.20061(13) -0.45893(12) 0.0422(4) Uani 1 1 d .
H2 H -0.3833 0.1322 -0.4746 0.051 Uiso 1 1 calc R
C3 C -0.23656(18) 0.21744(13) -0.36209(11) 0.0404(3) Uani 1 1 d .
H3 H -0.2172 0.1617 -0.3137 0.048 Uiso 1 1 calc R
C4 C -0.16412(16) 0.31784(12) -0.33647(10) 0.0347(3) Uani 1 1 d .
C5 C -0.19885(16) 0.39825(12) -0.41132(10) 0.0335(3) Uani 1 1 d .
C6 C -0.13479(18) 0.51193(12) -0.39449(11) 0.0383(3) Uani 1 1 d .
H6A H -0.0480 0.5183 -0.4213 0.046 Uiso 1 1 calc R
H6B H -0.0959 0.5273 -0.3216 0.046 Uiso 1 1 calc R
C7 C -0.2597(2) 0.59380(13) -0.44697(12) 0.0422(4) Uani 1 1 d .
H7A H -0.3404 0.5937 -0.4144 0.051 Uiso 1 1 calc R
H7B H -0.2142 0.6664 -0.4399 0.051 Uiso 1 1 calc R
C8 C -0.33080(17) 0.56692(12) -0.55795(11) 0.0371(3) Uani 1 1 d .
C9 C -0.38179(19) 0.64643(13) -0.63181(13) 0.0435(4) Uani 1 1 d .
H9 H -0.3720 0.7197 -0.6127 0.052 Uiso 1 1 calc R
C10 C -0.44701(19) 0.61913(14) -0.73343(13) 0.0451(4) Uani 1 1 d .
H10 H -0.4801 0.6737 -0.7827 0.054 Uiso 1 1 calc R
C11 C -0.46314(18) 0.51175(14) -0.76202(12) 0.0436(4) Uani 1 1 d .
H11 H -0.5065 0.4931 -0.8308 0.052 Uiso 1 1 calc R
C12 C -0.41537(18) 0.43149(13) -0.68924(11) 0.0398(3) Uani 1 1 d .
H12 H -0.4278 0.3584 -0.7090 0.048 Uiso 1 1 calc R
C13 C -0.34896(16) 0.45775(12) -0.58687(11) 0.0348(3) Uani 1 1 d .
C14 C -0.30479(16) 0.37340(12) -0.50744(10) 0.0340(3) Uani 1 1 d .
C15 C -0.05912(17) 0.33689(12) -0.23128(11) 0.0361(3) Uani 1 1 d .
C16 C 0.09022(17) 0.37931(13) -0.21057(11) 0.0383(3) Uani 1 1 d .
H16 H 0.1284 0.3942 -0.2644 0.046 Uiso 1 1 calc R
C17 C 0.18238(17) 0.39961(13) -0.11193(11) 0.0388(3) Uani 1 1 d .
H17 H 0.2829 0.4273 -0.0992 0.047 Uiso 1 1 calc R
C18 C 0.12687(17) 0.37922(12) -0.03152(11) 0.0362(3) Uani 1 1 d .
C19 C -0.01930(18) 0.33514(14) -0.05039(11) 0.0417(4) Uani 1 1 d .
H19 H -0.0568 0.3196 0.0036 0.050 Uiso 1 1 calc R
C20 C -0.11019(18) 0.31407(14) -0.14964(11) 0.0415(4) Uani 1 1 d .
H20 H -0.2090 0.2835 -0.1619 0.050 Uiso 1 1 calc R
O21 O 0.22499(12) 0.40381(10) 0.06316(8) 0.0440(3) Uani 1 1 d .
C22 C 0.1660(2) 0.39057(16) 0.14598(12) 0.0498(4) Uani 1 1 d .
H22D H 0.2440 0.4131 0.2084 0.075 Uiso 1 1 calc R
H22A H 0.1403 0.3151 0.1512 0.075 Uiso 1 1 calc R
H22B H 0.0738 0.4345 0.1345 0.075 Uiso 1 1 calc R

loop_
_atom_site_aniso_label
_atom_site_aniso_U_11
_atom_site_aniso_U_22
_atom_site_aniso_U_33
_atom_site_aniso_U_23
_atom_site_aniso_U_13
_atom_site_aniso_U_12
N1 0.0414(7) 0.0378(7) 0.0363(6) -0.0037(5) 0.0108(5) -0.0042(5)
C2 0.0493(9) 0.0347(7) 0.0417(8) -0.0027(6) 0.0134(7) -0.0057(7)
C3 0.0458(8) 0.0390(8) 0.0374(7) 0.0026(6) 0.0147(6) -0.0013(6)
C4 0.0329(7) 0.0408(8) 0.0320(7) -0.0021(6) 0.0129(6) -0.0004(6)
C5 0.0329(7) 0.0365(7) 0.0332(7) -0.0029(6) 0.0133(6) -0.0019(6)
C6 0.0408(8) 0.0394(8) 0.0344(7) -0.0043(6) 0.0117(6) -0.0069(6)
C7 0.0499(9) 0.0358(8) 0.0419(8) -0.0046(6) 0.0159(7) -0.0022(7)
C8 0.0341(7) 0.0390(8) 0.0399(7) -0.0008(6) 0.0140(6) -0.0010(6)
C9 0.0432(8) 0.0371(8) 0.0512(9) 0.0039(7) 0.0167(7) 0.0024(6)
C10 0.0400(8) 0.0486(9) 0.0457(9) 0.0120(7) 0.0123(7) 0.0052(7)
C11 0.0384(8) 0.0552(10) 0.0354(7) 0.0041(7) 0.0095(6) -0.0006(7)
C12 0.0392(8) 0.0432(8) 0.0359(7) -0.0009(6) 0.0105(6) -0.0021(6)
C13 0.0326(7) 0.0380(7) 0.0351(7) 0.0005(6) 0.0125(6) -0.0002(6)
C14 0.0341(7) 0.0365(7) 0.0329(7) -0.0024(6) 0.0130(6) -0.0010(6)
C15 0.0367(7) 0.0388(7) 0.0332(7) -0.0013(6) 0.0116(6) -0.0005(6)
C16 0.0368(7) 0.0457(8) 0.0350(7) 0.0003(6) 0.0153(6) 0.0010(6)
C17 0.0317(7) 0.0443(8) 0.0406(8) -0.0001(6) 0.0117(6) -0.0021(6)
C18 0.0361(7) 0.0382(7) 0.0324(7) -0.0002(6) 0.0081(6) 0.0040(6)
C19 0.0398(8) 0.0527(9) 0.0346(7) 0.0024(7) 0.0148(6) -0.0028(7)
C20 0.0364(8) 0.0513(9) 0.0370(7) -0.0004(7) 0.0123(6) -0.0075(7)
O21 0.0387(6) 0.0577(7) 0.0332(5) -0.0027(5) 0.0081(4) -0.0022(5)
C22 0.0467(9) 0.0687(12) 0.0324(7) -0.0027(7) 0.0105(7) 0.0023(8)

loop_
_atom_type_symbol
_atom_type_description
_atom_type_scat_dispersion_real
_atom_type_scat_dispersion_imag
_atom_type_scat_source
C C 0.0033 0.0016 'International Tables Vol C Tables 4.2.6.8 and 6.1.1.4'
H H 0.0000 0.0000 'International Tables Vol C Tables 4.2.6.8 and 6.1.1.4'
N N 0.0061 0.0033 'International Tables Vol C Tables 4.2.6.8 and 6.1.1.4'
O O 0.0106 0.0060 'International Tables Vol C Tables 4.2.6.8 and 6.1.1.4'

loop_
_geom_angle_atom_site_label_1
_geom_angle_atom_site_label_2
_geom_angle_atom_site_label_3
_geom_angle
C2 N1 C14 117.02(13)
N1 C2 C3 123.93(14)
N1 C2 H2 118.0
C3 C2 H2 118.0
C2 C3 C4 119.58(14)
C2 C3 H3 120.2
C4 C3 H3 120.2
C3 C4 C5 117.71(13)
C3 C4 C15 119.57(13)
C5 C4 C15 122.67(13)
C4 C5 C14 118.27(13)
C4 C5 C6 124.12(13)
C14 C5 C6 117.56(13)
C5 C6 C7 110.59(12)
C5 C6 H6A 109.5
C7 C6 H6A 109.5
C5 C6 H6B 109.5
C7 C6 H6B 109.5
H6A C6 H6B 108.1
C8 C7 C6 110.75(13)
C8 C7 H7A 109.5
C6 C7 H7A 109.5
C8 C7 H7B 109.5
C6 C7 H7B 109.5
H7A C7 H7B 108.1
C9 C8 C13 119.17(14)
C9 C8 C7 122.24(14)
C13 C8 C7 118.58(13)
C10 C9 C8 120.91(15)
C10 C9 H9 119.5
C8 C9 H9 119.5
C11 C10 C9 119.91(15)
C11 C10 H10 120.0
C9 C10 H10 120.0
C10 C11 C12 119.93(15)
C10 C11 H11 120.0
C12 C11 H11 120.0
C11 C12 C13 120.78(15)
C11 C12 H12 119.6
C13 C12 H12 119.6
C12 C13 C8 119.29(14)
C12 C13 C14 121.61(13)
C8 C13 C14 119.02(13)
N1 C14 C5 123.46(13)
N1 C14 C13 116.86(12)
C5 C14 C13 119.68(13)
C20 C15 C16 117.82(13)
C20 C15 C4 119.64(13)
C16 C15 C4 122.53(13)
C17 C16 C15 120.88(14)
C17 C16 H16 119.6
C15 C16 H16 119.6
C16 C17 C18 120.26(14)
C16 C17 H17 119.9
C18 C17 H17 119.9
O21 C18 C19 124.20(13)
O21 C18 C17 116.14(13)
C19 C18 C17 119.65(13)
C18 C19 C20 119.56(14)
C18 C19 H19 120.2
C20 C19 H19 120.2
C15 C20 C19 121.78(14)
C15 C20 H20 119.1
C19 C20 H20 119.1
C18 O21 C22 116.92(12)
O21 C22 H22D 109.5
O21 C22 H22A 109.5
H22D C22 H22A 109.5
O21 C22 H22B 109.5
H22D C22 H22B 109.5
H22A C22 H22B 109.5

loop_
_geom_bond_atom_site_label_1
_geom_bond_atom_site_label_2
_geom_bond_distance
N1 C2 1.336(2)
N1 C14 1.3454(19)
C2 C3 1.380(2)
C2 H2 0.9400
C3 C4 1.397(2)
C3 H3 0.9400
C4 C5 1.400(2)
C4 C15 1.4881(19)
C5 C14 1.4094(19)
C5 C6 1.510(2)
C6 C7 1.523(2)
C6 H6A 0.9800
C6 H6B 0.9800
C7 C8 1.508(2)
C7 H7A 0.9800
C7 H7B 0.9800
C8 C9 1.390(2)
C8 C13 1.402(2)
C9 C10 1.388(2)
C9 H9 0.9400
C10 C11 1.380(2)
C10 H10 0.9400
C11 C12 1.384(2)
C11 H11 0.9400
C12 C13 1.395(2)
C12 H12 0.9400
C13 C14 1.478(2)
C15 C20 1.387(2)
C15 C16 1.399(2)
C16 C17 1.383(2)
C16 H16 0.9400
C17 C18 1.391(2)
C17 H17 0.9400
C18 O21 1.3680(17)
C18 C19 1.384(2)
C19 C20 1.388(2)
C19 H19 0.9400
C20 H20 0.9400
O21 C22 1.428(2)
C22 H22D 0.9700
C22 H22A 0.9700
C22 H22B 0.9700

loop_
_geom_torsion_atom_site_label_1
_geom_torsion_atom_site_label_2
_geom_torsion_atom_site_label_3
_geom_torsion_atom_site_label_4
_geom_torsion
C14 N1 C2 C3 -0.6(2)
N1 C2 C3 C4 -0.6(2)
C2 C3 C4 C5 0.8(2)
C2 C3 C4 C15 178.46(14)
C3 C4 C5 C14 0.3(2)
C15 C4 C5 C14 -177.36(13)
C3 C4 C5 C6 177.70(14)
C15 C4 C5 C6 0.1(2)
C4 C5 C6 C7 -139.22(14)
C14 C5 C6 C7 38.23(18)
C5 C6 C7 C8 -54.67(17)
C6 C7 C8 C9 -146.12(15)
C6 C7 C8 C13 35.34(19)
C13 C8 C9 C10 -1.4(2)
C7 C8 C9 C10 -179.91(15)
C8 C9 C10 C11 0.6(2)
C9 C10 C11 C12 0.5(2)
C10 C11 C12 C13 -0.8(2)
C11 C12 C13 C8 0.0(2)
C11 C12 C13 C14 176.72(14)
C9 C8 C13 C12 1.1(2)
C7 C8 C13 C12 179.66(14)
C9 C8 C13 C14 -175.73(13)
C7 C8 C13 C14 2.9(2)
C2 N1 C14 C5 1.7(2)
C2 N1 C14 C13 -177.37(13)
C4 C5 C14 N1 -1.6(2)
C6 C5 C14 N1 -179.19(13)
C4 C5 C14 C13 177.50(13)
C6 C5 C14 C13 -0.10(19)
C12 C13 C14 N1 -19.7(2)
C8 C13 C14 N1 157.07(14)
C12 C13 C14 C5 161.20(14)
C8 C13 C14 C5 -22.1(2)
C3 C4 C15 C20 -51.5(2)
C5 C4 C15 C20 126.09(17)
C3 C4 C15 C16 129.73(16)
C5 C4 C15 C16 -52.7(2)
C20 C15 C16 C17 -1.2(2)
C4 C15 C16 C17 177.61(14)
C15 C16 C17 C18 -0.8(2)
C16 C17 C18 O21 -178.73(14)
C16 C17 C18 C19 2.1(2)
O21 C18 C19 C20 179.46(15)
C17 C18 C19 C20 -1.5(2)
C16 C15 C20 C19 1.9(2)
C4 C15 C20 C19 -176.97(15)
C18 C19 C20 C15 -0.6(3)
C19 C18 O21 C22 -5.1(2)
C17 C18 O21 C22 175.74(14)

loop_
_cod_related_entry_id
_cod_related_entry_database
_cod_related_entry_code
1 ChemSpider 30659385
